data_7241907
loop_
_publ_author_name
'Socha, Pawe\/l'
'Prus, Bernadeta'
'Dobrzycki, \/Lukasz'
'Boese, Roland'
'Cyra\'nski, Micha\/l K.'

_publ_section_title
;
 Intermolecular interactions in hydrates of 4-methylpiperidine and
 4-chloropiperidine -- a structural and computational study
;
_journal_issue 5
_journal_name_full CrystEngComm
_journal_page_first 1251
_journal_page_last 1262
_journal_paper_doi 10.1039/D0CE01585G
_journal_volume 23
_journal_year 2021
_chemical_formula_sum 'C5 H12 Cl N O'
_chemical_formula_weight 137.61
_chemical_melting_point 270
_chemical_name_common 4-Chloropiperidine_monohydrate
_space_group_crystal_system monoclinic
_space_group_IT_number 14
_space_group_name_Hall '-P 2ybc'
_space_group_name_H-M_alt 'P 1 21/c 1'
_atom_sites_solution_hydrogens mixed
_audit_update_record
;
2020-09-02 deposited with the CCDC.	2020-12-18 downloaded from the CCDC.
;
_cell_angle_alpha 90
_cell_angle_beta 96.777(2)
_cell_angle_gamma 90
_cell_formula_units_Z 4
_cell_length_a 5.2628(2)
_cell_length_b 25.4439(14)
_cell_length_c 5.2264(3)
_cell_measurement_reflns_used 9914
_cell_measurement_temperature 100.(2)
_cell_measurement_theta_max 29.1173
_cell_measurement_theta_min 3.2027
_cell_volume 694.96(6)
_computing_cell_refinement 'SAINT V8.37A (Bruker AXS Inc., 2015)'
_computing_data_collection 'APEX3 V2017 (Bruker AXS Inc., 2017)'
_computing_data_reduction 'SAINT V8.37A (Bruker AXS Inc., 2015)'
_computing_molecular_graphics ' '
_computing_publication_material 'APEX3 V2017 (Bruker AXS Inc., 2017)'
_computing_structure_refinement 'SHELXL-2014/7 (Sheldrick, 2014)'
_computing_structure_solution 'SHELXT (Sheldrick, 2015)'
_diffrn_ambient_temperature 100.(2)
_diffrn_detector_area_resol_mean 7.3910
_diffrn_measured_fraction_theta_full 0.951
_diffrn_measured_fraction_theta_max 0.951
_diffrn_measurement_device_type 'Bruker D8 VENTURE'
_diffrn_measurement_method 'phi scan'
_diffrn_radiation_monochromator TRIUMPH
_diffrn_radiation_type MoK\a
_diffrn_radiation_wavelength 0.71073
_diffrn_reflns_av_R_equivalents 0.0453
_diffrn_reflns_av_unetI/netI 0.0278
_diffrn_reflns_limit_h_max 6
_diffrn_reflns_limit_h_min -6
_diffrn_reflns_limit_k_max 30
_diffrn_reflns_limit_k_min -30
_diffrn_reflns_limit_l_max 6
_diffrn_reflns_limit_l_min -6
_diffrn_reflns_number 7073
_diffrn_reflns_theta_full 25.04
_diffrn_reflns_theta_max 25.04
_diffrn_reflns_theta_min 3.20
_diffrn_source 'fine focus sealed tube'
_exptl_absorpt_coefficient_mu 0.458
_exptl_absorpt_correction_T_max 0.88
_exptl_absorpt_correction_T_min 0.74
_exptl_absorpt_correction_type multi-scan
_exptl_absorpt_process_details
;
SADABS-2016/2 - Bruker AXS area detector scaling and absorption correction
;
_exptl_crystal_colour 'clear colourless'
_exptl_crystal_density_diffrn 1.315
_exptl_crystal_density_method 'not measured'
_exptl_crystal_description cylindrical
_exptl_crystal_F_000 296
_exptl_crystal_size_max 0.500
_exptl_crystal_size_mid 0.300
_exptl_crystal_size_min 0.300
_refine_diff_density_max 0.272
_refine_diff_density_min -0.186
_refine_ls_extinction_method none
_refine_ls_goodness_of_fit_ref 1.320
_refine_ls_hydrogen_treatment mixed
_refine_ls_matrix_type full
_refine_ls_number_parameters 82
_refine_ls_number_reflns 1176
_refine_ls_number_restraints 0
_refine_ls_restrained_S_all 1.320
_refine_ls_R_factor_all 0.0393
_refine_ls_R_factor_gt 0.0333
_refine_ls_shift/su_max 0.000
_refine_ls_shift/su_mean 0.000
_refine_ls_structure_factor_coef Fsqd
_refine_ls_weighting_details 'w=1/[\s^2^(Fo^2^)+(0.0112P)^2^+0.6478P] where P=(Fo^2^+2Fc^2^)/3'
_refine_ls_weighting_scheme calc
_refine_ls_wR_factor_gt 0.0803
_refine_ls_wR_factor_ref 0.0839
_reflns_number_gt 1041
_reflns_number_total 1176
_reflns_threshold_expression 'I > 2\s(I)'
_cod_data_source_file d0ce01585g2.cif
_cod_data_source_block 4-Chloropiperidine_monohydrate_100K
_cod_depositor_comments
;
The following automatic conversions were performed:

data item '_exptl_absorpt_correction_type' value 'Multi-Scan' was
changed to 'multi-scan' in accordance with the
/home/data/users/saulius/crontab/automatic-downloads/rss-feeds/RSC/lib/dictionaries/cif_core.dic
dictionary named 'cif_core.dic' version 2.4.2 last updated on
2011-04-26.

Automatic conversion script
Id: cif_fix_values 7556 2019-12-06 15:28:31Z antanas 

 Adding full bibliography for 7241907--7241914.cif.
;
_cod_database_code 7241907

loop_
_space_group_symop_operation_xyz
'x, y, z'
'-x, y+1/2, -z+1/2'
'-x, -y, -z'
'x, -y-1/2, z-1/2'

loop_
_atom_site_type_symbol
_atom_site_label
_atom_site_fract_x
_atom_site_fract_y
_atom_site_fract_z
_atom_site_U_iso_or_equiv
_atom_site_adp_type
_atom_site_calc_flag
_atom_site_refinement_flags_adp
_atom_site_refinement_flags_occupancy
_atom_site_refinement_flags_posn
_atom_site_occupancy
_atom_site_disorder_assembly
_atom_site_disorder_group
Cl Cl1 0.76527(10) 0.45712(2) 0.94459(11) 0.01893(18) Uani d . . . 1 . .
N N1 0.2416(4) 0.32938(7) 0.5442(4) 0.0162(4) Uani d . . . 1 . .
H H1N1 0.362(6) 0.3178(10) 0.458(5) 0.024 Uiso d U . . 1 . .
C C2 0.1822(4) 0.38455(9) 0.4801(4) 0.0168(5) Uani d . . . 1 . .
H H2A 0.0307 0.3951 0.5635 0.02 Uiso calc U . R 1 . .
H H2B 0.1361 0.3875 0.2915 0.02 Uiso calc U . R 1 . .
C C3 0.4018(4) 0.42299(8) 0.5631(4) 0.0162(5) Uani d . . . 1 . .
H H3A 0.5467 0.4162 0.4629 0.019 Uiso calc U . R 1 . .
H H3B 0.3431 0.4596 0.5293 0.019 Uiso calc U . R 1 . .
C C4 0.4879(4) 0.41576(8) 0.8488(4) 0.0138(5) Uani d . . . 1 . .
H H4 0.3456 0.4268 0.9479 0.017 Uiso calc U . R 1 . .
C C5 0.5547(4) 0.35899(8) 0.9141(4) 0.0150(5) Uani d . . . 1 . .
H H5A 0.5983 0.3552 1.1027 0.018 Uiso calc U . R 1 . .
H H5B 0.7054 0.3483 0.8298 0.018 Uiso calc U . R 1 . .
C C6 0.3262(4) 0.32356(8) 0.8215(4) 0.0159(5) Uani d . . . 1 . .
H H6A 0.3743 0.2865 0.858 0.019 Uiso calc U . R 1 . .
H H6B 0.1819 0.3322 0.9197 0.019 Uiso calc U . R 1 . .
O O1 0.7789(3) 0.27468(6) 0.4306(3) 0.0170(4) Uani d . . . 1 . .
H H1O1 0.785(5) 0.2611(11) 0.290(6) 0.025 Uiso d U . . 1 . .
H H2O1 0.916(6) 0.2901(11) 0.460(5) 0.025 Uiso d U . . 1 . .

loop_
_atom_site_aniso_label
_atom_site_aniso_U_11
_atom_site_aniso_U_22
_atom_site_aniso_U_33
_atom_site_aniso_U_12
_atom_site_aniso_U_13
_atom_site_aniso_U_23
Cl1 0.0140(3) 0.0156(3) 0.0268(3) -0.0030(2) 0.0008(2) -0.0038(2)
N1 0.0140(10) 0.0173(10) 0.0177(10) -0.0001(7) 0.0035(8) -0.0036(8)
C2 0.0144(11) 0.0203(12) 0.0155(11) -0.0009(9) 0.0014(9) -0.0001(9)
C3 0.0152(11) 0.0148(11) 0.0184(12) -0.0007(8) 0.0014(9) 0.0014(9)
C4 0.0097(10) 0.0133(10) 0.0185(11) -0.0019(8) 0.0023(9) -0.0021(9)
C5 0.0121(11) 0.0161(11) 0.0166(11) 0.0014(8) 0.0009(8) 0.0006(9)
C6 0.0151(11) 0.0128(11) 0.0202(12) -0.0003(8) 0.0038(9) 0.0022(9)
O1 0.0152(8) 0.0185(9) 0.0177(8) -0.0040(6) 0.0033(7) -0.0028(7)

loop_
_atom_type_symbol
_atom_type_description
_atom_type_scat_dispersion_real
_atom_type_scat_dispersion_imag
_atom_type_scat_source
C C 0.0033 0.0016 'International Tables Vol C Tables 4.2.6.8 and 6.1.1.4'
H H 0.0000 0.0000 'International Tables Vol C Tables 4.2.6.8 and 6.1.1.4'
Cl Cl 0.1484 0.1585 'International Tables Vol C Tables 4.2.6.8 and 6.1.1.4'
N N 0.0061 0.0033 'International Tables Vol C Tables 4.2.6.8 and 6.1.1.4'
O O 0.0106 0.0060 'International Tables Vol C Tables 4.2.6.8 and 6.1.1.4'

loop_
_geom_angle_atom_site_label_1
_geom_angle_atom_site_label_2
_geom_angle_atom_site_label_3
_geom_angle_site_symmetry_1
_geom_angle_site_symmetry_3
_geom_angle
_geom_angle_publ_flag
C2 N1 C6 . . 110.63(17) ?
C2 N1 H1N1 . . 110.6(18) ?
C6 N1 H1N1 . . 108.9(18) ?
N1 C2 C3 . . 114.29(18) ?
N1 C2 H2A . . 108.7 ?
C3 C2 H2A . . 108.7 ?
N1 C2 H2B . . 108.7 ?
C3 C2 H2B . . 108.7 ?
H2A C2 H2B . . 107.6 ?
C4 C3 C2 . . 109.12(18) ?
C4 C3 H3A . . 109.9 ?
C2 C3 H3A . . 109.9 ?
C4 C3 H3B . . 109.9 ?
C2 C3 H3B . . 109.9 ?
H3A C3 H3B . . 108.3 ?
C5 C4 C3 . . 111.77(18) ?
C5 C4 Cl1 . . 109.39(14) ?
C3 C4 Cl1 . . 109.67(15) ?
C5 C4 H4 . . 108.7 ?
C3 C4 H4 . . 108.7 ?
Cl1 C4 H4 . . 108.7 ?
C4 C5 C6 . . 109.68(17) ?
C4 C5 H5A . . 109.7 ?
C6 C5 H5A . . 109.7 ?
C4 C5 H5B . . 109.7 ?
C6 C5 H5B . . 109.7 ?
H5A C5 H5B . . 108.2 ?
N1 C6 C5 . . 112.71(18) ?
N1 C6 H6A . . 109.0 ?
C5 C6 H6A . . 109.0 ?
N1 C6 H6B . . 109.0 ?
C5 C6 H6B . . 109.0 ?
H6A C6 H6B . . 107.8 ?
H1O1 O1 H2O1 . . 104.(3) ?

loop_
_geom_bond_atom_site_label_1
_geom_bond_atom_site_label_2
_geom_bond_site_symmetry_2
_geom_bond_distance
_geom_bond_publ_flag
Cl1 C4 . 1.821(2) ?
N1 C2 . 1.468(3) ?
N1 C6 . 1.472(3) ?
N1 H1N1 . 0.87(3) ?
C2 C3 . 1.537(3) ?
C2 H2A . 0.99 ?
C2 H2B . 0.99 ?
C3 C4 . 1.519(3) ?
C3 H3A . 0.99 ?
C3 H3B . 0.99 ?
C4 C5 . 1.516(3) ?
C4 H4 . 1.0 ?
C5 C6 . 1.535(3) ?
C5 H5A . 0.99 ?
C5 H5B . 0.99 ?
C6 H6A . 0.99 ?
C6 H6B . 0.99 ?
O1 H1O1 . 0.82(3) ?
O1 H2O1 . 0.82(3) ?

loop_
_geom_hbond_atom_site_label_D
_geom_hbond_atom_site_label_H
_geom_hbond_atom_site_label_A
_geom_hbond_site_symmetry_A
_geom_hbond_distance_DH
_geom_hbond_distance_HA
_geom_hbond_distance_DA
_geom_hbond_angle_DHA
_geom_hbond_publ_flag
N1 H1N1 O1 . 0.87(3) 2.47(3) 3.269(3) 152.(2) ?
O1 H1O1 O1 4_565 0.82(3) 2.08(3) 2.8994(14) 177.(3) ?
O1 H2O1 N1 1_655 0.82(3) 1.99(3) 2.806(3) 177.(3) ?

loop_
_geom_torsion_atom_site_label_1
_geom_torsion_atom_site_label_2
_geom_torsion_atom_site_label_3
_geom_torsion_atom_site_label_4
_geom_torsion_site_symmetry_1
_geom_torsion_site_symmetry_2
_geom_torsion_site_symmetry_3
_geom_torsion_site_symmetry_4
_geom_torsion
_geom_torsion_publ_flag
C6 N1 C2 C3 . . . . 55.0(2) ?
N1 C2 C3 C4 . . . . -54.1(2) ?
C2 C3 C4 C5 . . . . 53.8(2) ?
C2 C3 C4 Cl1 . . . . 175.33(14) ?
C3 C4 C5 C6 . . . . -55.5(2) ?
Cl1 C4 C5 C6 . . . . -177.14(15) ?
C2 N1 C6 C5 . . . . -55.6(2) ?
C4 C5 C6 N1 . . . . 56.2(2) ?
